data_4129083
loop_
_publ_author_name
'Pyser, Joshua B.'
'Baker Dockrey, Summer A.'
'Ben\'itez, Attabey Rodr\'iguez'
'Joyce, Leo A.'
'Wiscons, Ren A.'
'Smith, Janet L.'
'Narayan, Alison R. H.'

_publ_section_title
;
 Stereodivergent, Chemoenzymatic Synthesis of Azaphilone Natural Products.
;
_journal_issue 46
_journal_name_full 'Journal of the American Chemical Society'
_journal_page_first 18551
_journal_page_last 18559
_journal_paper_doi 10.1021/jacs.9b09385
_journal_volume 141
_journal_year 2019
_chemical_formula_moiety 'C17 H14 O5'
_chemical_formula_sum 'C17 H14 O5'
_chemical_formula_weight 298.28
_space_group_crystal_system orthorhombic
_space_group_IT_number 19
_space_group_name_Hall 'P 2ac 2ab'
_space_group_name_H-M_alt 'P 21 21 21'
_atom_sites_solution_hydrogens geom
_atom_sites_solution_primary direct
_audit_creation_date 2018-09-24
_audit_creation_method
;
Olex2 1.2-ac3
(compiled 2017.01.05 svn.r3372 for Rigaku Oxford Diffraction, GUI svn.r5289)
;
_cell_angle_alpha 90
_cell_angle_beta 90
_cell_angle_gamma 90
_cell_formula_units_Z 8
_cell_length_a 5.39440(6)
_cell_length_b 18.0328(2)
_cell_length_c 29.9372(4)
_cell_measurement_reflns_used 10445
_cell_measurement_temperature 298.43(11)
_cell_measurement_theta_max 76.5860
_cell_measurement_theta_min 3.8300
_cell_volume 2912.18(6)
_computing_cell_refinement 'CrysAlisPro 1.171.40.5a (Rigaku OD, 2018)'
_computing_data_collection 'CrysAlisPro 1.171.40.5a (Rigaku OD, 2018)'
_computing_data_reduction 'CrysAlisPro 1.171.40.5a (Rigaku OD, 2018)'
_computing_molecular_graphics 'Olex2 (Dolomanov et al., 2009)'
_computing_publication_material 'Olex2 (Dolomanov et al., 2009)'
_computing_structure_refinement 'ShelXL (Sheldrick, 2015)'
_computing_structure_solution 'ShelXS (Sheldrick, 2008)'
_diffrn_ambient_environment air
_diffrn_ambient_temperature 298.43(11)
_diffrn_detector 'CCD plate'
_diffrn_detector_type HyPix
_diffrn_measured_fraction_theta_full 0.996
_diffrn_measured_fraction_theta_max 0.996
_diffrn_measurement_details
;
List of Runs (angles in degrees, time in seconds):

  # Type    Start    End  Width  t~exp~   \w     \q     \k     \f   Frames
--------------------------------------------------------------------------
  1  \w    -72.00 -47.00   0.50    3.00    --  -50.49 117.00 -96.00   50
  2  \w    -76.00 -43.00   0.50   11.80    -- -105.75  19.00  60.00   66
  3  \w    -69.00 -33.00   0.50   11.80    -- -105.75  37.00  90.00   72
  4  \w    -76.00 -32.00   0.50   11.80    -- -105.75  19.00  90.00   88
  5  \w    -76.00 -32.00   0.50   11.80    -- -105.75  19.00 150.00   88
  6  \w    -75.00 -32.00   0.50   11.80    -- -105.75  19.00 -30.00   86
  7  \w    -76.00 -33.00   0.50   11.80    -- -105.75  19.00-120.00   86
  8  \w   -120.00 -70.00   0.50    3.00    --  -50.49-125.00-120.00  100
  9  \w   -120.00 -70.00   0.50   11.80    -- -105.75-161.00  24.00  100
 10  \w   -121.00 -96.00   0.50    3.00    --  -50.49-117.00 175.00   50
 11  \w     60.00  85.00   0.50    3.00    --   50.49 161.00  54.00   50
 12  \w    119.00 145.00   0.50   11.80    --  105.75 117.00 -96.00   52
 13  \w     35.00  69.00   0.50   11.80    --  105.75 -37.00-150.00   68
 14  \w     60.00 119.00   0.50    3.00    --   50.49-161.00  24.00  118
 15  \w     35.00  89.00   0.50   11.80    --  105.75-117.00 175.00  108
 16  \w     33.00  69.00   0.50   11.80    --  105.75 -37.00 120.00   72
 17  \w      5.00  87.00   0.50    3.00    --   50.49-117.00 175.00  164
 18  \w     35.00 141.00   0.50   11.80    --  105.75-161.00  24.00  212
 19  \w   -150.00-125.00   0.50   11.80    -- -105.75-117.00 175.00   50
;
_diffrn_measurement_device 'four-circle diffractometer'
_diffrn_measurement_device_type 'XtaLAB Synergy, Single source at home/near, HyPix'
_diffrn_measurement_method '\w scans'
_diffrn_orient_matrix_type 'CrysAlisPro convention (1999,Acta A55,543-557)'
_diffrn_orient_matrix_UB_11 -0.1127105000
_diffrn_orient_matrix_UB_12 0.0435556000
_diffrn_orient_matrix_UB_13 -0.0393336000
_diffrn_orient_matrix_UB_21 0.1801003000
_diffrn_orient_matrix_UB_22 -0.0388141000
_diffrn_orient_matrix_UB_23 -0.0323810000
_diffrn_orient_matrix_UB_31 -0.1908393000
_diffrn_orient_matrix_UB_32 -0.0623835000
_diffrn_orient_matrix_UB_33 -0.0073197000
_diffrn_radiation_monochromator mirror
_diffrn_radiation_probe x-ray
_diffrn_radiation_type CuK\a
_diffrn_radiation_wavelength 1.54184
_diffrn_reflns_av_R_equivalents 0.0260
_diffrn_reflns_av_unetI/netI 0.0247
_diffrn_reflns_Laue_measured_fraction_full 0.996
_diffrn_reflns_Laue_measured_fraction_max 0.996
_diffrn_reflns_limit_h_max 5
_diffrn_reflns_limit_h_min -6
_diffrn_reflns_limit_k_max 18
_diffrn_reflns_limit_k_min -21
_diffrn_reflns_limit_l_max 32
_diffrn_reflns_limit_l_min -35
_diffrn_reflns_number 17517
_diffrn_reflns_point_group_measured_fraction_full 0.993
_diffrn_reflns_point_group_measured_fraction_max 0.993
_diffrn_reflns_theta_full 66.601
_diffrn_reflns_theta_max 66.601
_diffrn_reflns_theta_min 2.861
_diffrn_source 'micro-focus sealed X-ray tube'
_diffrn_source_type 'PhotonJet (Cu) X-ray Source'
_exptl_absorpt_coefficient_mu 0.840
_exptl_absorpt_correction_T_max 1.00000
_exptl_absorpt_correction_T_min 0.83236
_exptl_absorpt_correction_type multi-scan
_exptl_absorpt_process_details
;
CrysAlisPro 1.171.40.5a (Rigaku Oxford Diffraction, 2018)
Empirical absorption correction using spherical harmonics,
 implemented in SCALE3 ABSPACK scaling algorithm.
;
_exptl_crystal_colour 'clear dark orange'
_exptl_crystal_colour_lustre clear
_exptl_crystal_colour_modifier dark
_exptl_crystal_colour_primary orange
_exptl_crystal_density_diffrn 1.361
_exptl_crystal_description plate
_exptl_crystal_F_000 1248
_exptl_crystal_recrystallization_method 'Crystallized from acetonitrile'
_exptl_crystal_size_max 0.098
_exptl_crystal_size_mid 0.082
_exptl_crystal_size_min 0.031
_refine_diff_density_max 0.105
_refine_diff_density_min -0.118
_refine_diff_density_rms 0.029
_refine_ls_abs_structure_details
;
 Flack x determined using 1850 quotients [(I+)-(I-)]/[(I+)+(I-)]
 (Parsons, Flack and Wagner, Acta Cryst. B69 (2013) 249-259).
;
_refine_ls_abs_structure_Flack 0.00(6)
_refine_ls_extinction_method none
_refine_ls_goodness_of_fit_ref 1.052
_refine_ls_hydrogen_treatment mixed
_refine_ls_matrix_type full
_refine_ls_number_parameters 406
_refine_ls_number_reflns 5122
_refine_ls_number_restraints 0
_refine_ls_restrained_S_all 1.052
_refine_ls_R_factor_all 0.0332
_refine_ls_R_factor_gt 0.0300
_refine_ls_shift/su_max 0.000
_refine_ls_shift/su_mean 0.000
_refine_ls_structure_factor_coef Fsqd
_refine_ls_weighting_details 'w=1/[\s^2^(Fo^2^)+(0.0508P)^2^+0.2019P] where P=(Fo^2^+2Fc^2^)/3'
_refine_ls_weighting_scheme calc
_refine_ls_wR_factor_gt 0.0784
_refine_ls_wR_factor_ref 0.0846
_reflns_Friedel_coverage 0.710
_reflns_Friedel_fraction_full 0.989
_reflns_Friedel_fraction_max 0.989
_reflns_number_gt 4741
_reflns_number_total 5122
_reflns_threshold_expression 'I > 2\s(I)'
_cod_data_source_file ja9b09385_si_002.cif
_cod_data_source_block exp_589
_cod_depositor_comments 'Adding full bibliography for 4129083.cif.'
_cod_original_cell_volume 2912.17(6)
_cod_database_code 4129083
_shelx_shelxl_version_number 2017/1
_chemical_oxdiff_formula 'C136 H112 O40 '
_shelx_space_group_comment
;
The symmetry employed for this shelxl refinement is uniquely defined
by the following loop, which should always be used as a source of
symmetry information in preference to the above space-group names.
They are only intended as comments.
;
_diffrn_oxdiff_ac3_digest_frames
;
010b9ee41e612e20169aa97c5256053c54016805fed
;
_reflns_odcompleteness_completeness 99.32
_reflns_odcompleteness_iscentric 1
_reflns_odcompleteness_theta 66.97
_olex2_refinement_description
;
1. Fixed Uiso
 At 1.2 times of:
  All C(H) groups
 At 1.5 times of:
  All C(H,H,H) groups
2.a Aromatic/amide H refined with riding coordinates:
 C29(H29), C33(H33), C15(H15), C25(H25), C8(H8), C10(H10), C27(H27), C12(H12),
 C16(H16), C32(H32)
2.b Idealised Me refined as rotating group:
 C1(H1A,H1B,H1C), C6(H6A,H6B,H6C), C17(H17A,H17B,H17C), C18(H18A,H18B,H18C),
 C34(H34A,H34B,H34C), C23(H23A,H23B,H23C)
;
_olex2_exptl_crystal_mounting_method 'MiTeGen MicroMount in mineral oil'
_olex2_submission_special_instructions 'No special instructions were received'
_oxdiff_exptl_absorpt_empirical_details
;
Empirical correction (ABSPACK) includes:
- Absorption correction using spherical harmonics
- Frame scaling
;
_oxdiff_exptl_absorpt_empirical_full_max 1.353
_oxdiff_exptl_absorpt_empirical_full_min 0.779

loop_
_space_group_symop_operation_xyz
'x, y, z'
'-x+1/2, -y, z+1/2'
'x+1/2, -y+1/2, -z'
'-x, y+1/2, -z+1/2'

loop_
_atom_site_label
_atom_site_type_symbol
_atom_site_fract_x
_atom_site_fract_y
_atom_site_fract_z
_atom_site_U_iso_or_equiv
_atom_site_adp_type
_atom_site_occupancy
_atom_site_site_symmetry_order
_atom_site_calc_flag
_atom_site_refinement_flags_posn
C24 C 0.0547(4) 0.86799(12) 0.02873(7) 0.0437(5) Uani 1 1 d .
C13 C -0.1374(4) 0.81341(11) 0.29719(7) 0.0398(5) Uani 1 1 d .
O5 O -0.4734(3) 0.73067(10) 0.28457(6) 0.0546(4) Uani 1 1 d .
O3 O 0.3312(3) 0.96015(9) 0.29886(6) 0.0550(4) Uani 1 1 d .
O4 O 0.3748(4) 0.90499(12) 0.38397(7) 0.0686(5) Uani 1 1 d .
C28 C -0.6116(4) 0.87137(12) -0.08165(7) 0.0419(5) Uani 1 1 d .
C29 C -0.5309(4) 0.97921(12) -0.04039(7) 0.0429(5) Uani 1 1 d .
H29 H -0.567734 1.028607 -0.034410 0.052 Uiso 1 1 calc R
C33 C -0.9377(5) 0.87908(14) -0.13906(8) 0.0511(5) Uani 1 1 d .
H33 H -0.973254 0.927010 -0.129551 0.061 Uiso 1 1 calc R
C15 C -0.6397(5) 0.64796(13) 0.33758(9) 0.0548(6) Uani 1 1 d .
H15 H -0.643284 0.629122 0.366490 0.066 Uiso 1 1 calc R
C5 C 0.1264(4) 0.92104(12) 0.31838(8) 0.0452(5) Uani 1 1 d .
C25 C -0.0861(4) 0.83445(13) -0.00651(8) 0.0451(5) Uani 1 1 d .
H25 H -0.046973 0.786427 -0.015386 0.054 Uiso 1 1 calc R
C30 C -0.3370(4) 0.94836(11) -0.01891(7) 0.0380(4) Uani 1 1 d .
C11 C -0.4596(4) 0.70570(13) 0.32800(8) 0.0462(5) Uani 1 1 d .
C31 C -0.1761(4) 0.98722(12) 0.01245(7) 0.0390(4) Uani 1 1 d .
C26 C -0.2763(4) 0.87069(12) -0.02757(7) 0.0393(4) Uani 1 1 d .
C1 C 0.3270(6) 0.8671(2) 0.16419(9) 0.0701(8) Uani 1 1 d .
H1A H 0.298425 0.836148 0.138610 0.105 Uiso 1 1 calc GR
H1B H 0.489216 0.857365 0.175985 0.105 Uiso 1 1 calc GR
H1C H 0.315598 0.918256 0.155536 0.105 Uiso 1 1 calc GR
O8 O 0.1308(3) 0.98568(9) 0.06735(5) 0.0495(4) Uani 1 1 d .
C4 C 0.3542(5) 0.94091(14) 0.25516(9) 0.0534(6) Uani 1 1 d .
C22 C -0.0581(4) 0.93951(13) 0.04761(7) 0.0429(5) Uani 1 1 d .
O2 O 0.5128(4) 0.96785(14) 0.23225(7) 0.0775(6) Uani 1 1 d .
C19 C -0.1504(5) 1.12390(13) -0.01058(8) 0.0485(5) Uani 1 1 d .
C2 C 0.1369(5) 0.85087(15) 0.19903(8) 0.0517(6) Uani 1 1 d .
C14 C 0.0398(4) 0.86914(12) 0.28240(7) 0.0395(4) Uani 1 1 d .
O6 O -0.3532(4) 1.12908(10) -0.02749(7) 0.0662(5) Uani 1 1 d .
C9 C -0.1217(4) 0.79069(12) 0.34398(7) 0.0425(5) Uani 1 1 d .
O1 O -0.0419(4) 0.81282(13) 0.19002(6) 0.0737(6) Uani 1 1 d .
C7 C 0.2052(4) 0.88068(13) 0.36117(8) 0.0476(5) Uani 1 1 d .
O10 O -0.6746(3) 0.94296(8) -0.06998(5) 0.0454(4) Uani 1 1 d .
C3 C 0.1640(4) 0.88419(13) 0.24422(8) 0.0450(5) Uani 1 1 d .
C8 C 0.0478(5) 0.81953(14) 0.37292(8) 0.0513(6) Uani 1 1 d .
H8 H 0.061989 0.798870 0.401271 0.062 Uiso 1 1 calc R
C10 C -0.2924(5) 0.73351(13) 0.35630(8) 0.0496(5) Uani 1 1 d .
H10 H -0.286620 0.714917 0.385259 0.060 Uiso 1 1 calc R
C27 C -0.4231(4) 0.83644(12) -0.06144(8) 0.0437(5) Uani 1 1 d .
H27 H -0.386580 0.787996 -0.069814 0.052 Uiso 1 1 calc R
C6 C -0.0748(5) 0.97698(14) 0.33015(10) 0.0569(6) Uani 1 1 d .
H6A H -0.008853 1.013314 0.350342 0.085 Uiso 1 1 calc GR
H6B H -0.211204 0.951787 0.344084 0.085 Uiso 1 1 calc GR
H6C H -0.131303 1.001085 0.303426 0.085 Uiso 1 1 calc GR
C12 C -0.3092(5) 0.78192(13) 0.27076(8) 0.0474(5) Uani 1 1 d .
H12 H -0.314971 0.796533 0.240991 0.057 Uiso 1 1 calc R
C16 C -0.7985(5) 0.62008(14) 0.30858(10) 0.0576(6) Uani 1 1 d .
H16 H -0.798213 0.639979 0.279918 0.069 Uiso 1 1 calc R
C17 C -0.9781(6) 0.55936(17) 0.31798(12) 0.0724(8) Uani 1 1 d .
H17A H -1.138868 0.573109 0.307015 0.109 Uiso 1 1 calc GR
H17B H -0.986801 0.551035 0.349612 0.109 Uiso 1 1 calc GR
H17C H -0.924353 0.514774 0.303368 0.109 Uiso 1 1 calc GR
O9 O 0.2378(3) 0.84076(10) 0.04624(6) 0.0576(4) Uani 1 1 d .
C20 C -0.0846(4) 1.05679(13) 0.01585(7) 0.0439(5) Uani 1 1 d .
C21 C 0.1113(5) 1.05581(14) 0.05030(8) 0.0487(5) Uani 1 1 d .
O7 O 0.2455(4) 1.10441(11) 0.06347(7) 0.0698(5) Uani 1 1 d .
C32 C -0.7631(5) 0.84210(13) -0.11738(8) 0.0479(5) Uani 1 1 d .
H32 H -0.735602 0.793169 -0.125853 0.057 Uiso 1 1 calc R
C18 C 0.0359(6) 1.18417(15) -0.01548(11) 0.0655(7) Uani 1 1 d .
H18A H -0.018068 1.218318 -0.038078 0.093(12) Uiso 1 1 calc GR
H18B H 0.192594 1.163213 -0.023954 0.116(15) Uiso 1 1 calc GR
H18C H 0.053393 1.209865 0.012424 0.115(15) Uiso 1 1 calc GR
C34 C -1.0811(6) 0.84932(17) -0.17759(10) 0.0715(8) Uani 1 1 d .
H34A H -1.048208 0.878811 -0.203626 0.107 Uiso 1 1 calc GR
H34B H -1.254993 0.851034 -0.170857 0.107 Uiso 1 1 calc GR
H34C H -1.032544 0.798941 -0.183142 0.107 Uiso 1 1 calc GR
C23 C -0.2451(5) 0.91893(18) 0.08402(8) 0.0582(6) Uani 1 1 d .
H23A H -0.372287 0.888045 0.071487 0.087 Uiso 1 1 calc GR
H23B H -0.318415 0.963248 0.095899 0.087 Uiso 1 1 calc GR
H23C H -0.161902 0.892579 0.107508 0.087 Uiso 1 1 calc GR

loop_
_atom_site_aniso_label
_atom_site_aniso_U_11
_atom_site_aniso_U_22
_atom_site_aniso_U_33
_atom_site_aniso_U_23
_atom_site_aniso_U_13
_atom_site_aniso_U_12
C24 0.0398(11) 0.0449(11) 0.0463(12) 0.0101(9) -0.0045(10) -0.0061(10)
C13 0.0390(10) 0.0373(10) 0.0430(11) -0.0004(8) -0.0006(9) 0.0018(9)
O5 0.0556(10) 0.0595(10) 0.0487(9) 0.0040(7) -0.0048(8) -0.0195(8)
O3 0.0426(9) 0.0552(9) 0.0672(11) 0.0022(8) -0.0041(8) -0.0124(8)
O4 0.0586(11) 0.0775(12) 0.0697(12) -0.0022(10) -0.0227(10) -0.0124(10)
C28 0.0458(11) 0.0397(10) 0.0401(11) 0.0008(8) -0.0011(9) -0.0051(10)
C29 0.0455(12) 0.0408(10) 0.0426(11) -0.0044(9) -0.0029(10) -0.0015(10)
C33 0.0528(13) 0.0507(13) 0.0499(13) -0.0028(10) -0.0080(11) -0.0019(11)
C15 0.0598(15) 0.0463(12) 0.0585(14) 0.0018(11) 0.0093(12) -0.0081(12)
C5 0.0354(10) 0.0440(11) 0.0563(13) -0.0034(10) -0.0034(10) -0.0053(9)
C25 0.0456(12) 0.0404(10) 0.0493(12) 0.0012(9) -0.0050(10) 0.0016(10)
C30 0.0387(10) 0.0402(10) 0.0351(10) -0.0007(8) 0.0011(9) -0.0043(9)
C11 0.0483(12) 0.0443(11) 0.0460(12) 0.0023(10) 0.0054(10) -0.0028(10)
C31 0.0342(10) 0.0446(11) 0.0383(10) -0.0035(9) 0.0029(9) 0.0009(9)
C26 0.0406(10) 0.0408(10) 0.0366(10) 0.0027(8) 0.0012(8) -0.0043(9)
C1 0.0562(15) 0.105(2) 0.0488(14) 0.0140(15) 0.0060(12) -0.0005(17)
O8 0.0439(8) 0.0579(9) 0.0467(8) -0.0055(7) -0.0095(7) -0.0085(8)
C4 0.0393(12) 0.0565(13) 0.0644(15) 0.0131(12) -0.0036(11) -0.0044(12)
C22 0.0376(11) 0.0529(12) 0.0381(10) 0.0000(9) -0.0047(9) -0.0069(10)
O2 0.0569(11) 0.0911(15) 0.0844(14) 0.0216(12) 0.0068(11) -0.0257(11)
C19 0.0494(13) 0.0407(11) 0.0553(14) -0.0087(10) 0.0039(11) 0.0034(11)
C2 0.0477(13) 0.0614(14) 0.0460(12) 0.0086(10) 0.0003(10) 0.0046(12)
C14 0.0331(10) 0.0410(10) 0.0446(11) 0.0033(9) -0.0037(9) 0.0024(9)
O6 0.0589(11) 0.0490(9) 0.0907(14) 0.0020(9) -0.0152(10) 0.0019(9)
C9 0.0414(11) 0.0429(11) 0.0430(11) -0.0010(9) 0.0002(9) 0.0020(10)
O1 0.0705(13) 0.0975(15) 0.0532(10) -0.0094(10) 0.0060(10) -0.0202(12)
C7 0.0407(11) 0.0524(13) 0.0498(12) -0.0064(10) -0.0069(10) 0.0024(10)
O10 0.0454(8) 0.0424(7) 0.0484(8) -0.0036(6) -0.0110(7) 0.0006(7)
C3 0.0375(11) 0.0478(11) 0.0496(12) 0.0088(9) -0.0008(10) 0.0026(10)
C8 0.0541(14) 0.0579(13) 0.0419(12) 0.0034(10) -0.0074(11) -0.0007(12)
C10 0.0546(14) 0.0517(12) 0.0426(12) 0.0053(10) -0.0006(11) -0.0063(11)
C27 0.0490(12) 0.0370(10) 0.0449(11) 0.0000(9) -0.0041(10) -0.0034(10)
C6 0.0464(13) 0.0465(12) 0.0777(17) -0.0130(12) -0.0078(12) 0.0008(11)
C12 0.0496(13) 0.0494(12) 0.0433(12) 0.0031(9) -0.0011(10) -0.0099(11)
C16 0.0556(14) 0.0501(13) 0.0672(16) -0.0076(11) 0.0143(13) -0.0119(12)
C17 0.0644(17) 0.0593(15) 0.093(2) -0.0140(15) 0.0203(16) -0.0174(15)
O9 0.0485(9) 0.0541(9) 0.0703(11) 0.0070(8) -0.0195(8) 0.0000(8)
C20 0.0430(11) 0.0455(11) 0.0433(11) -0.0091(9) 0.0033(9) -0.0010(10)
C21 0.0455(12) 0.0530(12) 0.0476(12) -0.0123(10) 0.0011(10) -0.0054(11)
O7 0.0743(12) 0.0648(11) 0.0704(12) -0.0165(9) -0.0150(10) -0.0197(10)
C32 0.0521(13) 0.0445(11) 0.0469(12) -0.0049(10) -0.0068(10) -0.0060(10)
C18 0.0611(16) 0.0463(13) 0.089(2) 0.0043(14) 0.0028(15) -0.0039(13)
C34 0.0752(19) 0.0716(17) 0.0677(17) -0.0116(14) -0.0282(15) 0.0049(15)
C23 0.0482(13) 0.0836(18) 0.0428(12) 0.0054(12) 0.0007(10) -0.0107(13)

loop_
_atom_type_symbol
_atom_type_description
_atom_type_scat_dispersion_real
_atom_type_scat_dispersion_imag
_atom_type_scat_source
C C 0.0181 0.0091 'International Tables Vol C Tables 4.2.6.8 and 6.1.1.4'
H H 0.0000 0.0000 'International Tables Vol C Tables 4.2.6.8 and 6.1.1.4'
O O 0.0492 0.0322 'International Tables Vol C Tables 4.2.6.8 and 6.1.1.4'

loop_
_exptl_crystal_face_index_h
_exptl_crystal_face_index_k
_exptl_crystal_face_index_l
_exptl_crystal_face_perp_dist
2 -2 -14 0.0056
-1 7 15 0.0357
-2 1 14 0.0329
-2 -8 5 0.0307
0 -1 -19 0.0131
2 9 1 0.0483
0 1 19 0.0168
0 -11 -6 0.0252
-1 11 0 0.0602
-3 2 -3 0.0494

loop_
_geom_angle_atom_site_label_1
_geom_angle_atom_site_label_2
_geom_angle_atom_site_label_3
_geom_angle
C25 C24 C22 114.58(19)
O9 C24 C25 125.1(2)
O9 C24 C22 120.0(2)
C14 C13 C9 116.56(19)
C12 C13 C14 124.4(2)
C12 C13 C9 119.0(2)
C12 O5 C11 118.62(18)
C4 O3 C5 109.67(18)
O10 C28 C32 112.9(2)
C27 C28 O10 120.80(19)
C27 C28 C32 126.2(2)
O10 C29 C30 124.07(19)
C32 C33 C34 124.6(2)
C16 C15 C11 125.3(2)
O3 C5 C14 104.71(19)
O3 C5 C7 111.11(18)
O3 C5 C6 108.51(19)
C14 C5 C7 112.94(18)
C14 C5 C6 110.90(19)
C6 C5 C7 108.6(2)
C26 C25 C24 122.3(2)
C29 C30 C31 124.81(19)
C29 C30 C26 118.99(19)
C31 C30 C26 116.19(18)
O5 C11 C15 112.6(2)
C10 C11 O5 120.8(2)
C10 C11 C15 126.6(2)
C30 C31 C22 115.38(18)
C20 C31 C30 135.4(2)
C20 C31 C22 108.93(19)
C25 C26 C30 122.9(2)
C25 C26 C27 122.4(2)
C27 C26 C30 114.61(19)
C21 O8 C22 109.05(17)
O3 C4 C3 109.0(2)
O2 C4 O3 120.8(2)
O2 C4 C3 130.2(3)
C31 C22 C24 113.05(17)
C31 C22 C23 111.02(19)
O8 C22 C24 110.87(17)
O8 C22 C31 104.84(18)
O8 C22 C23 108.29(18)
C23 C22 C24 108.7(2)
O6 C19 C20 120.1(2)
O6 C19 C18 120.9(2)
C18 C19 C20 119.0(2)
O1 C2 C1 120.1(2)
O1 C2 C3 120.5(2)
C3 C2 C1 119.3(2)
C13 C14 C5 114.60(19)
C3 C14 C13 136.1(2)
C3 C14 C5 109.09(19)
C8 C9 C13 122.8(2)
C8 C9 C10 122.9(2)
C10 C9 C13 114.3(2)
O4 C7 C5 120.2(2)
O4 C7 C8 125.5(2)
C8 C7 C5 113.92(19)
C29 O10 C28 118.64(17)
C4 C3 C2 123.1(2)
C14 C3 C4 107.1(2)
C14 C3 C2 129.7(2)
C9 C8 C7 122.3(2)
C11 C10 C9 122.8(2)
C28 C27 C26 122.6(2)
C13 C12 O5 124.3(2)
C15 C16 C17 125.3(3)
C31 C20 C19 128.9(2)
C31 C20 C21 107.6(2)
C21 C20 C19 123.5(2)
O8 C21 C20 109.07(19)
O7 C21 O8 120.3(2)
O7 C21 C20 130.6(2)
C33 C32 C28 125.5(2)

loop_
_geom_bond_atom_site_label_1
_geom_bond_atom_site_label_2
_geom_bond_distance
C24 C25 1.434(3)
C24 C22 1.534(3)
C24 O9 1.221(3)
C13 C14 1.456(3)
C13 C9 1.462(3)
C13 C12 1.345(3)
O5 C11 1.378(3)
O5 C12 1.345(3)
O3 C5 1.435(3)
O3 C4 1.359(3)
O4 C7 1.223(3)
C28 O10 1.380(3)
C28 C27 1.340(3)
C28 C32 1.446(3)
C29 C30 1.348(3)
C29 O10 1.346(3)
C33 C32 1.324(3)
C33 C34 1.489(4)
C15 C11 1.453(4)
C15 C16 1.319(4)
C5 C14 1.502(3)
C5 C7 1.533(3)
C5 C6 1.523(3)
C25 C26 1.370(3)
C30 C31 1.458(3)
C30 C26 1.462(3)
C11 C10 1.335(3)
C31 C22 1.501(3)
C31 C20 1.352(3)
C26 C27 1.427(3)
C1 C2 1.492(4)
O8 C22 1.442(3)
O8 C21 1.368(3)
C4 O2 1.199(3)
C4 C3 1.485(3)
C22 C23 1.531(3)
C19 O6 1.209(3)
C19 C20 1.489(3)
C19 C18 1.487(4)
C2 O1 1.214(3)
C2 C3 1.488(3)
C14 C3 1.352(3)
C9 C8 1.363(3)
C9 C10 1.431(3)
C7 C8 1.435(4)
C16 C17 1.489(4)
C20 C21 1.477(3)
C21 O7 1.203(3)

loop_
_exptl_oxdiff_crystal_face_indexfrac_h
_exptl_oxdiff_crystal_face_indexfrac_k
_exptl_oxdiff_crystal_face_indexfrac_l
_exptl_oxdiff_crystal_face_x
_exptl_oxdiff_crystal_face_y
_exptl_oxdiff_crystal_face_z
2.3543 -1.5126 -14.1599 0.2257 0.9412 -0.2513
-0.5443 7.2889 14.9006 -0.2073 -0.8634 -0.4599
-2.4264 1.1326 13.8797 -0.2231 -0.9304 0.2908
-2.3991 -7.8810 5.3990 -0.2852 -0.3010 0.9100
0.3348 -0.8852 -19.2834 0.6822 0.7191 0.1325
2.3787 8.5444 1.4660 0.0464 0.0493 -0.9977
-0.4098 0.6191 19.2673 -0.6847 -0.7217 -0.1014
0.0001 -11.0005 -6.0005 -0.2431 0.6213 0.7302
-1.0001 11.0001 0.0004 0.5918 -0.6071 -0.4954
-3.0000 1.9997 -2.9997 0.5432 -0.5208 0.4697
